data_4515333
loop_
_publ_author_name
'Li, Shuzhen'
'Yan, Dongpeng'

_publ_section_title
;
 Tuning Light-Driven Motion and Bending in Macroscale-Flexible Molecular
 Crystals Based on a Cocrystal Approach.
;
_journal_issue 26
_journal_name_full 'ACS applied materials &amp; interfaces'
_journal_page_first 22703
_journal_page_last 22710
_journal_paper_doi 10.1021/acsami.8b05804
_journal_volume 10
_journal_year 2018
_chemical_formula_moiety 'C4 F2 O2, C17 H14 N, C H4 O'
_chemical_formula_sum 'C22 H18 F2 N O3'
_chemical_formula_weight 382.39
_space_group_crystal_system triclinic
_space_group_IT_number 2
_space_group_name_Hall '-P 1'
_space_group_name_H-M_alt 'P -1'
_symmetry_Int_Tables_number 2
_atom_sites_solution_primary direct
_audit_creation_date 2017-11-07
_audit_creation_method
;
Olex2 1.2
(compiled 2017.03.28 svn.r3405 for OlexSys, GUI svn.r5381)
;
_cell_angle_alpha 68.954(3)
_cell_angle_beta 89.176(4)
_cell_angle_gamma 84.453(4)
_cell_formula_units_Z 2
_cell_length_a 6.8678(18)
_cell_length_b 10.957(3)
_cell_length_c 13.449(3)
_cell_measurement_reflns_used 2296
_cell_measurement_temperature 296(2)
_cell_measurement_theta_max 27.524
_cell_measurement_theta_min 2.981
_cell_volume 939.9(4)
_computing_cell_refinement 'SAINT v8.34A (Bruker, 2013)'
_computing_data_reduction 'SAINT v8.34A (Bruker, 2013)'
_computing_molecular_graphics 'Olex2 (Dolomanov et al., 2009)'
_computing_publication_material 'Olex2 (Dolomanov et al., 2009)'
_computing_structure_refinement 'olex2.refine (Bourhis et al., 2015)'
_computing_structure_solution 'SIR2004 (Burla et al., 2007)'
_diffrn_ambient_temperature 296.15
_diffrn_measured_fraction_theta_full 0.9778
_diffrn_measured_fraction_theta_max 0.9778
_diffrn_measurement_device_type 'CCD area detector'
_diffrn_measurement_method 'phi and omega scans'
_diffrn_radiation_monochromator graphite
_diffrn_radiation_type 'Mo K\a'
_diffrn_radiation_wavelength 0.71073
_diffrn_reflns_av_R_equivalents 0.0242
_diffrn_reflns_av_unetI/netI 0.0458
_diffrn_reflns_limit_h_max 7
_diffrn_reflns_limit_h_min -8
_diffrn_reflns_limit_k_max 12
_diffrn_reflns_limit_k_min -13
_diffrn_reflns_limit_l_max 16
_diffrn_reflns_limit_l_min -16
_diffrn_reflns_number 5313
_diffrn_reflns_theta_full 25.4980
_diffrn_reflns_theta_max 25.50
_diffrn_reflns_theta_min 2.00
_exptl_absorpt_coefficient_mu 0.103
_exptl_absorpt_correction_T_max 0.7456
_exptl_absorpt_correction_T_min 0.6647
_exptl_absorpt_correction_type multi-scan
_exptl_absorpt_process_details
;
SADABS-2012/1 (Bruker,2012) was used for absorption correction.
wR2(int) was 0.0608 before and 0.0365 after correction.
The Ratio of minimum to maximum transmission is 0.8915.
The \l/2 correction factor is 0.0015.
;
_exptl_crystal_colour 'clear light green'
_exptl_crystal_colour_lustre clear
_exptl_crystal_colour_modifier light
_exptl_crystal_colour_primary green
_exptl_crystal_density_diffrn 1.3511
_exptl_crystal_description block
_exptl_crystal_F_000 398.2528
_exptl_crystal_size_max 0.35
_exptl_crystal_size_mid 0.3
_exptl_crystal_size_min 0.28
_refine_diff_density_max 0.4911
_refine_diff_density_min -0.7168
_refine_diff_density_rms 0.1922
_refine_ls_d_res_high 0.8255
_refine_ls_d_res_low 10.1765
_refine_ls_goodness_of_fit_ref 1.0619
_refine_ls_hydrogen_treatment constr
_refine_ls_matrix_type full
_refine_ls_number_constraints 34
_refine_ls_number_parameters 255
_refine_ls_number_reflns 3434
_refine_ls_number_restraints 0
_refine_ls_restrained_S_all 1.0619
_refine_ls_R_factor_all 0.0880
_refine_ls_R_factor_gt 0.0766
_refine_ls_shift/su_max 0.0100
_refine_ls_shift/su_mean 0.0003
_refine_ls_structure_factor_coef Fsqd
_refine_ls_weighting_details 'w=1/[\s^2^(Fo^2^)+(0.1629P)^2^+0.0157P] where P=(Fo^2^+2Fc^2^)/3'
_refine_ls_weighting_scheme calc
_refine_ls_wR_factor_gt 0.1923
_refine_ls_wR_factor_ref 0.2164
_reflns_Friedel_coverage 0.0
_reflns_limit_h_max 8
_reflns_limit_h_min -8
_reflns_limit_k_max 13
_reflns_limit_k_min -12
_reflns_limit_l_max 16
_reflns_limit_l_min 0
_reflns_number_gt 2728
_reflns_number_total 3434
_reflns_threshold_expression I>=2u(I)
_cod_data_source_file am8b05804_si_002.cif
_cod_data_source_block 1
_cod_original_cell_volume 939.8(4)
_cod_database_code 4515333
_olex2_refinement_description
;
1. Fixed Uiso
 At 1.2 times of:
  All C(H) groups, All N(H) groups
 At 1.5 times of:
  All C(H,H,H) groups, All O(H) groups
2.a Aromatic/amide H refined with riding coordinates:
 C5(H5), C6(H6), C7(H7), C8(H8), C10(H10), C11(H11), C12(H12), C15(H15),
 C16(H16), C18(H18), C19(H19), C20(H20), C21(H21), N1(H1)
2.b Idealised Me refined as rotating group:
 C24(H24a,H24b,H24c)
2.c Idealised tetrahedral OH refined as rotating group:
 O4(H4)
;
_olex2_submission_special_instructions 'No special instructions were received'

loop_
_space_group_symop_id
_space_group_symop_operation_xyz
1 x,y,z
2 -x,-y,-z

loop_
_atom_site_label
_atom_site_type_symbol
_atom_site_fract_x
_atom_site_fract_y
_atom_site_fract_z
_atom_site_U_iso_or_equiv
_atom_site_adp_type
_atom_site_occupancy
_atom_site_refinement_flags_posn
C1 C 0.5932(3) 0.87873(18) 0.01732(16) 0.0433(5) Uani 1.000000 .
C2 C 0.4290(3) 0.88727(17) 0.07508(14) 0.0368(5) Uani 1.000000 .
C3 C 0.3373(3) 1.01116(19) 0.05603(15) 0.0417(5) Uani 1.000000 .
C4 C 0.3494(3) 0.76500(18) 0.15603(15) 0.0398(5) Uani 1.000000 .
C5 C 0.2689(3) 0.8606(2) 0.73133(16) 0.0434(5) Uani 1.000000 .
H5 H 0.2545(3) 0.9519(2) 0.70201(16) 0.0521(6) Uiso 1.000000 R
C6 C 0.2750(4) 0.7992(3) 0.83955(18) 0.0554(6) Uani 1.000000 .
H6 H 0.2630(4) 0.8493(3) 0.88278(18) 0.0665(7) Uiso 1.000000 R
C7 C 0.2992(4) 0.6622(3) 0.88620(18) 0.0621(7) Uani 1.000000 .
H7 H 0.3053(4) 0.6218(3) 0.96000(18) 0.0745(8) Uiso 1.000000 R
C8 C 0.3137(3) 0.5881(2) 0.82390(19) 0.0562(6) Uani 1.000000 .
H8 H 0.3288(3) 0.4970(2) 0.85580(19) 0.0675(7) Uiso 1.000000 R
C9 C 0.3063(3) 0.64681(19) 0.71105(16) 0.0410(5) Uani 1.000000 .
C10 C 0.3225(3) 0.5706(2) 0.64579(19) 0.0510(6) Uani 1.000000 .
H10 H 0.3364(3) 0.4794(2) 0.67688(19) 0.0612(7) Uiso 1.000000 R
C11 C 0.3180(3) 0.6291(2) 0.53767(19) 0.0519(6) Uani 1.000000 .
H11 H 0.3294(3) 0.5777(2) 0.49550(19) 0.0623(7) Uiso 1.000000 R
C12 C 0.2964(3) 0.7660(2) 0.48975(17) 0.0438(5) Uani 1.000000 .
H12 H 0.2940(3) 0.8039(2) 0.41578(17) 0.0526(6) Uiso 1.000000 R
C13 C 0.2785(3) 0.84671(18) 0.54864(15) 0.0342(4) Uani 1.000000 .
C14 C 0.2841(2) 0.78711(18) 0.66267(14) 0.0345(4) Uani 1.000000 .
C15 C 0.2567(3) 0.99031(19) 0.49561(15) 0.0384(5) Uani 1.000000 .
H15 H 0.2617(3) 1.03931(19) 0.53928(15) 0.0461(6) Uiso 1.000000 R
C16 C 0.2306(3) 1.0573(2) 0.39231(16) 0.0450(5) Uani 1.000000 .
H16 H 0.2232(3) 1.0088(2) 0.34838(16) 0.0540(6) Uiso 1.000000 R
C17 C 0.2126(3) 1.19972(19) 0.34095(15) 0.0387(5) Uani 1.000000 .
C18 C 0.2083(3) 1.2856(2) 0.39673(16) 0.0416(5) Uani 1.000000 .
H18 H 0.2120(3) 1.2532(2) 0.47084(16) 0.0500(6) Uiso 1.000000 R
C19 C 0.1985(3) 1.4181(2) 0.34098(17) 0.0459(5) Uani 1.000000 .
H19 H 0.1969(3) 1.4752(2) 0.37816(17) 0.0550(6) Uiso 1.000000 R
C20 C 0.2014(3) 1.2550(2) 0.22983(16) 0.0459(5) Uani 1.000000 .
H20 H 0.2003(3) 1.2010(2) 0.19009(16) 0.0551(6) Uiso 1.000000 R
C21 C 0.1919(3) 1.3879(2) 0.17939(17) 0.0492(5) Uani 1.000000 .
H21 H 0.1858(3) 1.4236(2) 0.10533(17) 0.0591(6) Uiso 1.000000 R
C24 C 0.8805(4) 0.7831(3) 0.2809(3) 0.0830(9) Uani 1.000000 .
H24a H 0.891(2) 0.8633(9) 0.2214(11) 0.1244(14) Uiso 1.000000 GR
H24b H 0.9965(6) 0.763(2) 0.3251(6) 0.1244(14) Uiso 1.000000 GR
H24c H 0.8665(18) 0.7130(16) 0.2553(17) 0.1244(14) Uiso 1.000000 GR
F1 F 0.6876(2) 0.75936(12) 0.03130(12) 0.0697(5) Uani 1.000000 .
F2 F 0.1751(2) 1.02586(13) 0.11014(12) 0.0704(5) Uani 1.000000 .
N1 N 0.1913(3) 1.46731(17) 0.23485(14) 0.0470(5) Uani 1.000000 .
H1 H 0.1862(3) 1.55092(17) 0.20185(14) 0.0564(6) Uiso 1.000000 R
O1 O 0.4012(2) 0.73164(15) 0.25008(11) 0.0553(5) Uani 1.000000 .
O2 O 0.2371(3) 0.71018(15) 0.11710(12) 0.0619(5) Uani 1.000000 .
O4 O 0.7192(3) 0.7979(2) 0.33955(16) 0.0780(6) Uani 1.000000 .
H4 H 0.6215(9) 0.782(4) 0.3136(18) 0.1169(9) Uiso 1.000000 GR

loop_
_atom_site_aniso_label
_atom_site_aniso_U_11
_atom_site_aniso_U_22
_atom_site_aniso_U_33
_atom_site_aniso_U_12
_atom_site_aniso_U_13
_atom_site_aniso_U_23
C1 0.0563(13) 0.0256(9) 0.0465(11) -0.0048(8) 0.0079(9) -0.0111(8)
C2 0.0506(11) 0.0298(10) 0.0306(9) -0.0130(8) 0.0057(8) -0.0095(7)
C3 0.0502(12) 0.0352(10) 0.0413(10) -0.0108(8) 0.0164(8) -0.0146(8)
C4 0.0542(12) 0.0300(9) 0.0342(10) -0.0097(8) 0.0093(8) -0.0091(8)
C5 0.0461(11) 0.0441(11) 0.0415(11) -0.0064(9) 0.0025(8) -0.0167(9)
C6 0.0602(14) 0.0679(15) 0.0431(12) -0.0119(11) 0.0041(10) -0.0246(11)
C7 0.0677(15) 0.0710(17) 0.0358(11) -0.0166(12) 0.0025(10) -0.0025(11)
C8 0.0541(13) 0.0459(12) 0.0520(13) -0.0102(10) 0.0004(10) 0.0039(10)
C9 0.0345(10) 0.0341(10) 0.0489(12) -0.0073(8) 0.0005(8) -0.0073(8)
C10 0.0467(12) 0.0318(10) 0.0722(15) -0.0015(8) -0.0044(10) -0.0162(10)
C11 0.0532(13) 0.0437(12) 0.0684(15) 0.0005(9) -0.0058(10) -0.0327(11)
C12 0.0452(11) 0.0463(11) 0.0424(11) 0.0002(9) -0.0017(8) -0.0201(9)
C13 0.0290(9) 0.0356(10) 0.0387(10) -0.0042(7) 0.0012(7) -0.0140(8)
C14 0.0279(9) 0.0357(10) 0.0389(10) -0.0044(7) 0.0015(7) -0.0119(8)
C15 0.0357(10) 0.0391(11) 0.0406(10) -0.0052(8) 0.0046(8) -0.0142(8)
C16 0.0544(12) 0.0388(11) 0.0417(11) -0.0098(9) 0.0003(9) -0.0130(9)
C17 0.0354(10) 0.0397(11) 0.0387(10) -0.0108(8) 0.0020(8) -0.0096(8)
C18 0.0423(11) 0.0414(11) 0.0394(10) -0.0083(8) 0.0007(8) -0.0112(8)
C19 0.0472(12) 0.0409(11) 0.0530(12) -0.0102(9) 0.0003(9) -0.0196(9)
C20 0.0551(12) 0.0446(12) 0.0389(11) -0.0141(9) 0.0056(9) -0.0138(9)
C21 0.0560(13) 0.0475(12) 0.0392(11) -0.0176(10) 0.0081(9) -0.0065(9)
C24 0.0629(17) 0.099(2) 0.102(2) -0.0173(16) 0.0147(15) -0.0514(19)
F1 0.0811(10) 0.0286(7) 0.0898(11) -0.0004(6) 0.0316(8) -0.0120(6)
F2 0.0758(10) 0.0455(8) 0.0881(11) -0.0126(6) 0.0486(8) -0.0220(7)
N1 0.0479(10) 0.0376(9) 0.0510(10) -0.0171(7) 0.0041(8) -0.0073(8)
O1 0.0715(11) 0.0534(10) 0.0351(8) -0.0220(8) 0.0036(7) -0.0052(7)
O2 0.0929(13) 0.0476(9) 0.0454(9) -0.0379(9) 0.0015(8) -0.0090(7)
O4 0.0698(12) 0.1123(17) 0.0729(12) -0.0275(11) 0.0122(10) -0.0546(12)

loop_
_atom_type_symbol
_atom_type_scat_dispersion_real
_atom_type_scat_dispersion_imag
_atom_type_scat_Cromer_Mann_a1
_atom_type_scat_Cromer_Mann_a2
_atom_type_scat_Cromer_Mann_a3
_atom_type_scat_Cromer_Mann_a4
_atom_type_scat_Cromer_Mann_b1
_atom_type_scat_Cromer_Mann_b2
_atom_type_scat_Cromer_Mann_b3
_atom_type_scat_Cromer_Mann_b4
_atom_type_scat_Cromer_Mann_c
_atom_type_scat_source
_atom_type_scat_dispersion_source
H 0.00000 0.00000 0.49300 0.32291 0.14019 0.04081 10.51090 26.12570 3.14236 57.79970 0.0030380000826 'International Tables Volume C Table 6.1.1.4 (pp. 500-502)' 'Henke, Gullikson and Davis, At. Data and Nucl. Data Tables, 1993, 54, 2'
C 0.00347 0.00161 2.31000 1.02000 1.58860 0.86500 20.84390 10.20750 0.56870 51.65120 0.215599998832 'International Tables Volume C Table 6.1.1.4 (pp. 500-502)' 'Henke, Gullikson and Davis, At. Data and Nucl. Data Tables, 1993, 54, 2'
F 0.01794 0.01033 3.53920 2.64120 1.51700 1.02430 10.28250 4.29440 0.26150 26.14760 0.277599990368 'International Tables Volume C Table 6.1.1.4 (pp. 500-502)' 'Henke, Gullikson and Davis, At. Data and Nucl. Data Tables, 1993, 54, 2'
O 0.01158 0.00611 3.04850 2.28680 1.54630 0.86700 13.27710 5.70110 0.32390 32.90890 0.250800013542 'International Tables Volume C Table 6.1.1.4 (pp. 500-502)' 'Henke, Gullikson and Davis, At. Data and Nucl. Data Tables, 1993, 54, 2'
N 0.00653 0.00323 12.21260 3.13220 2.01250 1.16630 0.00570 9.89330 28.99750 0.58260 -11.5290002823 'International Tables Volume C Table 6.1.1.4 (pp. 500-502)' 'Henke, Gullikson and Davis, At. Data and Nucl. Data Tables, 1993, 54, 2'

loop_
_geom_angle_atom_site_label_1
_geom_angle_atom_site_label_2
_geom_angle_atom_site_label_3
_geom_angle
_geom_angle_site_symmetry_1
_geom_angle_site_symmetry_3
C3 C1 C2 121.64(18) 2_675 .
F1 C1 C2 119.42(17) . .
F1 C1 C3 118.93(18) . 2_675
C3 C2 C1 116.74(17) . .
C4 C2 C1 121.95(17) . .
C4 C2 C3 121.32(17) . .
C2 C3 C1 121.62(18) . 2_675
F2 C3 C1 118.88(18) . 2_675
F2 C3 C2 119.49(17) . .
O1 C4 C2 118.12(16) . .
O2 C4 C2 114.58(16) . .
O2 C4 O1 127.30(18) . .
C6 C5 H5 119.45(13) . .
C14 C5 H5 119.45(11) . .
C14 C5 C6 121.1(2) . .
H6 C6 C5 119.54(13) . .
C7 C6 C5 120.9(2) . .
C7 C6 H6 119.54(13) . .
H7 C7 C6 119.98(13) . .
C8 C7 C6 120.0(2) . .
C8 C7 H7 119.98(13) . .
H8 C8 C7 119.32(13) . .
C9 C8 C7 121.4(2) . .
C9 C8 H8 119.32(13) . .
C10 C9 C8 121.72(19) . .
C14 C9 C8 118.91(19) . .
C14 C9 C10 119.36(18) . .
H10 C10 C9 119.66(12) . .
C11 C10 C9 120.68(19) . .
C11 C10 H10 119.66(12) . .
H11 C11 C10 119.83(12) . .
C12 C11 C10 120.35(19) . .
C12 C11 H11 119.83(12) . .
H12 C12 C11 118.94(12) . .
C13 C12 C11 122.12(19) . .
C13 C12 H12 118.94(12) . .
C14 C13 C12 118.43(17) . .
C15 C13 C12 120.68(17) . .
C15 C13 C14 120.88(16) . .
C9 C14 C5 117.65(18) . .
C13 C14 C5 123.30(17) . .
C13 C14 C9 119.04(17) . .
H15 C15 C13 116.56(10) . .
C16 C15 C13 126.88(19) . .
C16 C15 H15 116.56(13) . .
H16 C16 C15 116.94(13) . .
C17 C16 C15 126.12(19) . .
C17 C16 H16 116.94(11) . .
C18 C17 C16 123.57(17) . .
C20 C17 C16 118.96(18) . .
C20 C17 C18 117.47(18) . .
H18 C18 C17 120.41(11) . .
C19 C18 C17 119.19(18) . .
C19 C18 H18 120.41(12) . .
H19 C19 C18 119.15(12) . .
N1 C19 C18 121.70(18) . .
N1 C19 H19 119.15(11) . .
H20 C20 C17 119.86(12) . .
C21 C20 C17 120.28(19) . .
C21 C20 H20 119.86(12) . .
H21 C21 C20 119.57(12) . .
N1 C21 C20 120.85(19) . .
N1 C21 H21 119.57(12) . .
H24b C24 H24a 109.5 . .
H24c C24 H24a 109.5 . .
H24c C24 H24b 109.5 . .
O4 C24 H24a 109.5 . .
O4 C24 H24b 109.5 . .
O4 C24 H24c 109.5 . .
C21 N1 C19 120.49(18) . .
H1 N1 C19 119.75(11) . .
H1 N1 C21 119.75(12) . .
H4 O4 C24 109.5 . .

loop_
_geom_bond_atom_site_label_1
_geom_bond_atom_site_label_2
_geom_bond_distance
_geom_bond_site_symmetry_2
C1 C2 1.375(3) .
C1 C3 1.378(3) 2_675
C1 F1 1.352(2) .
C2 C3 1.376(3) .
C2 C4 1.535(2) .
C3 F2 1.350(2) .
C4 O1 1.231(2) .
C4 O2 1.248(2) .
C5 H5 0.9300 .
C5 C6 1.366(3) .
C5 C14 1.423(3) .
C6 H6 0.9300 .
C6 C7 1.397(4) .
C7 H7 0.9300 .
C7 C8 1.357(4) .
C8 H8 0.9300 .
C8 C9 1.419(3) .
C9 C10 1.409(3) .
C9 C14 1.431(3) .
C10 H10 0.9300 .
C10 C11 1.362(3) .
C11 H11 0.9300 .
C11 C12 1.397(3) .
C12 H12 0.9300 .
C12 C13 1.380(3) .
C13 C14 1.434(3) .
C13 C15 1.469(3) .
C15 H15 0.9300 .
C15 C16 1.323(3) .
C16 H16 0.9300 .
C16 C17 1.455(3) .
C17 C18 1.396(3) .
C17 C20 1.397(3) .
C18 H18 0.9300 .
C18 C19 1.370(3) .
C19 H19 0.9300 .
C19 N1 1.332(3) .
C20 H20 0.9300 .
C20 C21 1.363(3) .
C21 H21 0.9300 .
C21 N1 1.334(3) .
C24 H24a 0.9600 .
C24 H24b 0.9600 .
C24 H24c 0.9600 .
C24 O4 1.381(3) .
N1 H1 0.8600 .
O4 H4 0.8200 .

loop_
_geom_hbond_atom_site_label_D
_geom_hbond_atom_site_label_H
_geom_hbond_atom_site_label_A
_geom_hbond_distance_DH
_geom_hbond_distance_HA
_geom_hbond_distance_DA
_geom_hbond_angle_DHA
_geom_hbond_site_symmetry_A
N1 H1 O2 0.8600 1.773(2) 2.609(2) 163.52(9) 1_565
O4 H4 O1 0.8200 1.967(3) 2.785(2) 175(3) .
